data_7214462
loop_
_publ_author_name
'Khavasi, Hamid Reza'
'Hosseini, Mahdieh'
'Tehrani, Alireza Azhdari'
'Naderi, Soheila'

_publ_section_title
;
 Strengthening N&#x22EF;X halogen bonding via nitrogen substitution in the
 aromatic framework of halogen-substituted arylpyrazinamides
;
_journal_issue 21
_journal_name_full CrystEngComm
_journal_page_first 4546
_journal_paper_doi 10.1039/c3ce41856a
_journal_volume 16
_journal_year 2014
_chemical_formula_sum 'C10 H7 Br N4 O'
_chemical_formula_weight 279.10
_chemical_name_systematic
; 
 ? 
;
_space_group_IT_number 14
_symmetry_cell_setting monoclinic
_symmetry_space_group_name_Hall '-P 2yn'
_symmetry_space_group_name_H-M 'P 1 21/n 1'
_atom_sites_solution_hydrogens geom
_atom_sites_solution_primary direct
_atom_sites_solution_secondary difmap
_audit_creation_method SHELXL-97
_cell_angle_alpha 90.00
_cell_angle_beta 100.65(2)
_cell_angle_gamma 90.00
_cell_formula_units_Z 8
_cell_length_a 7.287(2)
_cell_length_b 24.367(5)
_cell_length_c 12.004(3)
_cell_measurement_reflns_used 16845
_cell_measurement_temperature 298(2)
_cell_measurement_theta_max 26.00
_cell_measurement_theta_min 1.92
_cell_volume 2094.7(9)
_computing_cell_refinement 'X-Area 1.31 (Stoe & Cie GmbH, 2005)'
_computing_data_collection 'X-Area 1.31 (Stoe & Cie GmbH, 2005)'
_computing_data_reduction 'X-Area 1.31 (Stoe & Cie GmbH, 2005)'
_computing_molecular_graphics 'ORTEP-3 for Windows (Farrugia, 1997)'
_computing_publication_material 'WinGX (Farrugia, 1999)'
_computing_structure_refinement 'SHELXL-97 (Sheldrick, 1997)'
_computing_structure_solution 'SHELXS-97 (Sheldrick, 1990)'
_diffrn_ambient_temperature 298(2)
_diffrn_detector_area_resol_mean '0.15 mm'
_diffrn_measured_fraction_theta_full 0.999
_diffrn_measured_fraction_theta_max 0.999
_diffrn_measurement_device_type 'STOE IPDS 2T'
_diffrn_measurement_method 'rotation method'
_diffrn_radiation_monochromator graphite
_diffrn_radiation_source 'fine-focus sealed tube'
_diffrn_radiation_type MoK\a
_diffrn_radiation_wavelength 0.71073
_diffrn_reflns_av_R_equivalents 0.0912
_diffrn_reflns_av_sigmaI/netI 0.0879
_diffrn_reflns_limit_h_max 8
_diffrn_reflns_limit_h_min -8
_diffrn_reflns_limit_k_max 29
_diffrn_reflns_limit_k_min -30
_diffrn_reflns_limit_l_max 14
_diffrn_reflns_limit_l_min -14
_diffrn_reflns_number 16845
_diffrn_reflns_theta_full 26.00
_diffrn_reflns_theta_max 26.00
_diffrn_reflns_theta_min 1.92
_diffrn_standards_number 0
_exptl_absorpt_coefficient_mu 3.907
_exptl_absorpt_correction_T_max 0.9399
_exptl_absorpt_correction_T_min 0.6617
_exptl_absorpt_correction_type numerical
_exptl_absorpt_process_details 'shape of crystal determined optically'
_exptl_crystal_colour Colorless
_exptl_crystal_density_diffrn 1.770
_exptl_crystal_density_method 'not measured'
_exptl_crystal_description Needle
_exptl_crystal_F_000 1104
_exptl_crystal_size_max 0.50
_exptl_crystal_size_mid 0.11
_exptl_crystal_size_min 0.10
_refine_diff_density_max 0.801
_refine_diff_density_min -0.488
_refine_diff_density_rms 0.126
_refine_ls_extinction_method none
_refine_ls_goodness_of_fit_ref 0.892
_refine_ls_hydrogen_treatment mixed
_refine_ls_matrix_type full
_refine_ls_number_parameters 289
_refine_ls_number_reflns 4092
_refine_ls_number_restraints 0
_refine_ls_restrained_S_all 0.892
_refine_ls_R_factor_all 0.2004
_refine_ls_R_factor_gt 0.0812
_refine_ls_shift/su_max 0.002
_refine_ls_shift/su_mean 0.000
_refine_ls_structure_factor_coef Fsqd
_refine_ls_weighting_details 'calc w=1/[\s^2^(Fo^2^)+(0.0639P)^2^+0.0000P] where P=(Fo^2^+2Fc^2^)/3'
_refine_ls_weighting_scheme calc
_refine_ls_wR_factor_gt 0.1605
_refine_ls_wR_factor_ref 0.2016
_reflns_number_gt 3815
_reflns_number_total 4092
_reflns_threshold_expression >2sigma(I)
_cod_data_source_file c3ce41856a2.cif
_cod_data_source_block khb7-abs1
_cod_depositor_comments
;
The following automatic conversions were performed:

'_symmetry_cell_setting' value 'Monoclinic' changed to 'monoclinic'
according to
/usr/data/users/saulius/crontab/automatic-downloads/rss-feeds/RSC/lib/dictionaries/cif_core.dic
dictionary named 'cif_core.dic' version 2.4.2 from 2011-04-26.

Automatic conversion script
Id: cif_fix_values 2281 2013-09-26 08:29:07Z andrius 

 Adding full bibliography for 7214461--7214468.cif.
;
_cod_original_sg_symbol_H-M P21/n
_cod_original_formula_sum 'C10 H7 Br1 N4 O1'
_cod_database_code 7214462

loop_
_symmetry_equiv_pos_as_xyz
'x, y, z'
'-x+1/2, y+1/2, -z+1/2'
'-x, -y, -z'
'x-1/2, -y-1/2, z-1/2'

loop_
_atom_site_label
_atom_site_type_symbol
_atom_site_fract_x
_atom_site_fract_y
_atom_site_fract_z
_atom_site_U_iso_or_equiv
_atom_site_adp_type
_atom_site_occupancy
_atom_site_symmetry_multiplicity
_atom_site_calc_flag
_atom_site_refinement_flags
C1 C 0.6453(16) 0.2339(5) 1.2990(8) 0.052(3) Uani 1 1 d .
H1 H 0.6859 0.2695 1.2890 0.063 Uiso 1 1 calc R
C2 C 0.6486(18) 0.2156(6) 1.4041(11) 0.069(4) Uani 1 1 d .
H2 H 0.6879 0.2395 1.4642 0.083 Uiso 1 1 calc R
C3 C 0.5376(16) 0.1323(5) 1.3367(8) 0.054(3) Uani 1 1 d .
H3 H 0.5003 0.0965 1.3473 0.065 Uiso 1 1 calc R
C4 C 0.5303(14) 0.1518(4) 1.2281(8) 0.041(2) Uani 1 1 d .
C5 C 0.4615(13) 0.1151(4) 1.1288(8) 0.040(2) Uani 1 1 d .
C6 C 0.4216(14) 0.1117(4) 0.9182(8) 0.043(2) Uani 1 1 d .
C7 C 0.3623(16) 0.0576(5) 0.9025(8) 0.056(3) Uani 1 1 d .
H7 H 0.3510 0.0357 0.9642 0.067 Uiso 1 1 calc R
C8 C 0.3210(15) 0.0372(4) 0.7948(9) 0.052(3) Uani 1 1 d .
H8 H 0.2749 0.0018 0.7813 0.063 Uiso 1 1 calc R
C9 C 0.3491(16) 0.0700(5) 0.7074(8) 0.052(3) Uani 1 1 d .
C10 C 0.4059(15) 0.1233(4) 0.7262(9) 0.048(3) Uani 1 1 d .
H10 H 0.4175 0.1456 0.6651 0.057 Uiso 1 1 calc R
C11 C 0.8855(18) 0.1258(5) 1.6821(10) 0.062(3) Uani 1 1 d .
H11 H 0.8994 0.1566 1.6388 0.074 Uiso 1 1 calc R
C12 C 0.8366(15) 0.0754(6) 1.6265(9) 0.060(3) Uani 1 1 d .
H12 H 0.8240 0.0736 1.5481 0.072 Uiso 1 1 calc R
C13 C 0.8276(15) 0.0368(5) 1.7958(8) 0.053(3) Uani 1 1 d .
H13 H 0.8038 0.0068 1.8387 0.064 Uiso 1 1 calc R
C14 C 0.8813(15) 0.0855(5) 1.8498(8) 0.048(3) Uani 1 1 d .
C15 C 0.9049(15) 0.0889(5) 1.9768(8) 0.049(3) Uani 1 1 d .
C16 C 1.0165(16) 0.1545(5) 2.1350(9) 0.053(3) Uani 1 1 d .
C17 C 1.0029(16) 0.1203(4) 2.2237(8) 0.049(3) Uani 1 1 d .
H17 H 0.9637 0.0841 2.2115 0.059 Uiso 1 1 calc R
C18 C 1.0498(15) 0.1417(5) 2.3331(9) 0.053(3) Uani 1 1 d .
H18 H 1.0444 0.1201 2.3963 0.063 Uiso 1 1 calc R
C19 C 1.1047(14) 0.1960(4) 2.3444(7) 0.043(3) Uani 1 1 d .
C20 C 1.1197(15) 0.2255(5) 2.2504(8) 0.047(3) Uani 1 1 d .
H20 H 1.1640 0.2613 2.2604 0.056 Uiso 1 1 calc R
N1 N 0.5856(13) 0.2028(4) 1.2071(8) 0.056(2) Uani 1 1 d .
N2 N 0.5981(15) 0.1643(5) 1.4280(7) 0.067(3) Uani 1 1 d .
N3 N 0.4654(12) 0.1371(3) 1.0248(6) 0.044(2) Uani 1 1 d .
H3B H 0.4990 0.1710 1.0245 0.053 Uiso 1 1 calc R
N4 N 0.4456(12) 0.1439(4) 0.8331(7) 0.051(2) Uani 1 1 d .
N5 N 0.9121(13) 0.1305(4) 1.7934(7) 0.053(2) Uani 1 1 d .
N6 N 0.8086(14) 0.0312(4) 1.6829(8) 0.061(3) Uani 1 1 d .
N7 N 0.9723(12) 0.1385(3) 2.0205(7) 0.048(2) Uani 1 1 d .
H7B H 0.9898 0.1629 1.9718 0.057 Uiso 1 1 calc R
N8 N 1.0752(12) 0.2064(4) 2.1455(7) 0.050(2) Uani 1 1 d .
O1 O 0.4112(13) 0.0689(3) 1.1461(6) 0.068(2) Uani 1 1 d .
O2 O 0.8631(12) 0.0507(3) 2.0327(6) 0.069(2) Uani 1 1 d .
Br1 Br 0.30428(19) 0.04252(5) 0.55550(10) 0.0660(4) Uani 1 1 d .
Br2 Br 1.1693(2) 0.22704(5) 2.49109(9) 0.0686(4) Uani 1 1 d .

loop_
_atom_site_aniso_label
_atom_site_aniso_U_11
_atom_site_aniso_U_22
_atom_site_aniso_U_33
_atom_site_aniso_U_23
_atom_site_aniso_U_13
_atom_site_aniso_U_12
C1 0.067(8) 0.045(7) 0.040(6) -0.003(5) -0.003(5) -0.002(6)
C2 0.067(9) 0.068(10) 0.075(9) -0.005(7) 0.021(7) 0.009(7)
C3 0.064(8) 0.055(8) 0.044(6) 0.003(5) 0.011(5) 0.001(6)
C4 0.035(6) 0.040(7) 0.048(6) 0.001(5) 0.005(4) 0.009(5)
C5 0.034(6) 0.045(7) 0.043(6) -0.006(5) 0.013(4) -0.014(5)
C6 0.035(6) 0.032(6) 0.057(6) -0.006(5) -0.005(5) 0.004(5)
C7 0.067(8) 0.061(8) 0.040(6) 0.003(5) 0.009(5) -0.003(6)
C8 0.062(8) 0.037(7) 0.054(7) 0.003(5) -0.001(5) -0.001(5)
C9 0.053(8) 0.056(8) 0.044(6) -0.005(5) -0.004(5) 0.005(6)
C10 0.048(7) 0.047(7) 0.047(6) 0.000(5) 0.006(5) -0.007(5)
C11 0.081(10) 0.049(8) 0.057(7) 0.003(6) 0.018(6) -0.008(6)
C12 0.053(8) 0.085(10) 0.036(6) 0.016(6) -0.005(5) -0.003(7)
C13 0.063(8) 0.050(8) 0.045(6) 0.004(5) 0.008(5) -0.006(6)
C14 0.046(7) 0.047(7) 0.052(6) 0.002(5) 0.009(5) -0.004(5)
C15 0.054(8) 0.058(8) 0.036(5) 0.008(5) 0.017(5) 0.014(6)
C16 0.059(8) 0.047(8) 0.051(6) -0.004(5) 0.006(5) 0.008(6)
C17 0.070(8) 0.034(6) 0.046(6) 0.011(5) 0.016(5) 0.001(5)
C18 0.052(8) 0.045(7) 0.059(7) 0.014(5) 0.007(5) 0.003(5)
C19 0.038(7) 0.059(8) 0.030(5) -0.005(5) -0.001(4) 0.003(5)
C20 0.048(7) 0.045(7) 0.047(6) 0.007(5) 0.008(5) -0.001(5)
N1 0.066(7) 0.037(6) 0.065(6) 0.008(4) 0.014(5) 0.002(5)
N2 0.080(8) 0.074(8) 0.046(5) 0.000(5) 0.006(5) 0.010(6)
N3 0.053(6) 0.034(5) 0.044(5) 0.000(4) 0.008(4) 0.000(4)
N4 0.051(6) 0.042(6) 0.056(5) 0.004(4) 0.001(4) -0.010(4)
N5 0.072(7) 0.046(6) 0.041(5) 0.005(4) 0.008(4) -0.003(5)
N6 0.066(7) 0.058(7) 0.056(6) -0.011(5) 0.001(5) -0.006(5)
N7 0.056(6) 0.036(5) 0.048(5) 0.000(4) 0.002(4) -0.004(4)
N8 0.044(6) 0.045(6) 0.057(6) 0.001(4) 0.003(4) -0.004(4)
O1 0.096(7) 0.050(5) 0.063(5) 0.000(4) 0.025(4) -0.019(5)
O2 0.086(6) 0.055(6) 0.061(5) 0.009(4) -0.002(4) -0.015(4)
Br1 0.0746(9) 0.0660(9) 0.0551(7) -0.0095(6) 0.0057(6) 0.0044(7)
Br2 0.0913(11) 0.0600(8) 0.0487(6) -0.0091(5) -0.0022(6) 0.0103(7)

loop_
_atom_type_symbol
_atom_type_description
_atom_type_scat_dispersion_real
_atom_type_scat_dispersion_imag
_atom_type_scat_source
C C 0.0033 0.0016 'International Tables Vol C Tables 4.2.6.8 and 6.1.1.4'
H H 0.0000 0.0000 'International Tables Vol C Tables 4.2.6.8 and 6.1.1.4'
N N 0.0061 0.0033 'International Tables Vol C Tables 4.2.6.8 and 6.1.1.4'
O O 0.0106 0.0060 'International Tables Vol C Tables 4.2.6.8 and 6.1.1.4'
Br Br -0.2901 2.4595 'International Tables Vol C Tables 4.2.6.8 and 6.1.1.4'

loop_
_geom_angle_atom_site_label_1
_geom_angle_atom_site_label_2
_geom_angle_atom_site_label_3
_geom_angle
C2 C1 N1 122.3(12)
C2 C1 H1 118.9
N1 C1 H1 118.9
C1 C2 N2 123.6(12)
C1 C2 H2 118.2
N2 C2 H2 118.2
N2 C3 C4 121.2(11)
N2 C3 H3 119.4
C4 C3 H3 119.4
N1 C4 C3 122.3(10)
N1 C4 C5 118.0(9)
C3 C4 C5 119.7(10)
O1 C5 N3 125.4(9)
O1 C5 C4 118.9(9)
N3 C5 C4 115.6(9)
N4 C6 C7 122.6(9)
N4 C6 N3 113.7(9)
C7 C6 N3 123.7(9)
C8 C7 C6 118.9(10)
C8 C7 H7 120.6
C6 C7 H7 120.6
C9 C8 C7 118.5(11)
C9 C8 H8 120.8
C7 C8 H8 120.8
C8 C9 C10 120.8(9)
C8 C9 Br1 120.3(9)
C10 C9 Br1 118.9(8)
N4 C10 C9 120.8(9)
N4 C10 H10 119.6
C9 C10 H10 119.6
N5 C11 C12 122.1(10)
N5 C11 H11 119.0
C12 C11 H11 119.0
N6 C12 C11 121.5(10)
N6 C12 H12 119.3
C11 C12 H12 119.3
N6 C13 C14 122.1(10)
N6 C13 H13 118.9
C14 C13 H13 118.9
N5 C14 C13 122.1(10)
N5 C14 C15 118.2(10)
C13 C14 C15 119.7(9)
O2 C15 N7 124.8(9)
O2 C15 C14 121.5(11)
N7 C15 C14 113.6(9)
N8 C16 C17 124.9(10)
N8 C16 N7 111.5(9)
C17 C16 N7 123.7(10)
C16 C17 C18 117.6(10)
C16 C17 H17 121.2
C18 C17 H17 121.2
C19 C18 C17 117.8(9)
C19 C18 H18 121.1
C17 C18 H18 121.1
C20 C19 C18 119.4(9)
C20 C19 Br2 121.0(8)
C18 C19 Br2 119.5(7)
N8 C20 C19 124.1(10)
N8 C20 H20 118.0
C19 C20 H20 118.0
C1 N1 C4 115.5(9)
C2 N2 C3 115.1(10)
C5 N3 C6 128.4(9)
C5 N3 H3B 115.8
C6 N3 H3B 115.8
C6 N4 C10 118.3(9)
C11 N5 C14 116.0(9)
C12 N6 C13 116.2(10)
C15 N7 C16 128.1(9)
C15 N7 H7B 115.9
C16 N7 H7B 115.9
C20 N8 C16 116.1(9)

loop_
_geom_bond_atom_site_label_1
_geom_bond_atom_site_label_2
_geom_bond_distance
C1 C2 1.335(16)
C1 N1 1.342(13)
C1 H1 0.9300
C2 N2 1.348(15)
C2 H2 0.9300
C3 N2 1.351(14)
C3 C4 1.379(14)
C3 H3 0.9300
C4 N1 1.345(13)
C4 C5 1.500(14)
C5 O1 1.214(11)
C5 N3 1.364(12)
C6 N4 1.325(13)
C6 C7 1.389(14)
C6 N3 1.404(12)
C7 C8 1.366(14)
C7 H7 0.9300
C8 C9 1.364(14)
C8 H8 0.9300
C9 C10 1.368(15)
C9 Br1 1.913(10)
C10 N4 1.358(13)
C10 H10 0.9300
C11 N5 1.320(13)
C11 C12 1.411(16)
C11 H11 0.9300
C12 N6 1.308(14)
C12 H12 0.9300
C13 N6 1.343(13)
C13 C14 1.374(15)
C13 H13 0.9300
C14 N5 1.329(13)
C14 C15 1.504(14)
C15 O2 1.218(12)
C15 N7 1.372(13)
C16 N8 1.335(13)
C16 C17 1.371(14)
C16 N7 1.408(13)
C17 C18 1.395(14)
C17 H17 0.9300
C18 C19 1.382(14)
C18 H18 0.9300
C19 C20 1.359(13)
C19 Br2 1.895(9)
C20 N8 1.325(13)
C20 H20 0.9300
N3 H3B 0.8600
N7 H7B 0.8600

loop_
_geom_torsion_atom_site_label_1
_geom_torsion_atom_site_label_2
_geom_torsion_atom_site_label_3
_geom_torsion_atom_site_label_4
_geom_torsion
N1 C1 C2 N2 2(2)
N2 C3 C4 N1 1.3(17)
N2 C3 C4 C5 -179.7(10)
N1 C4 C5 O1 179.9(10)
C3 C4 C5 O1 0.9(15)
N1 C4 C5 N3 1.3(13)
C3 C4 C5 N3 -177.7(9)
N4 C6 C7 C8 -2.3(17)
N3 C6 C7 C8 179.2(10)
C6 C7 C8 C9 3.4(16)
C7 C8 C9 C10 -4.1(17)
C7 C8 C9 Br1 177.2(9)
C8 C9 C10 N4 3.6(17)
Br1 C9 C10 N4 -177.7(8)
N5 C11 C12 N6 2.5(19)
N6 C13 C14 N5 2.1(18)
N6 C13 C14 C15 -178.4(10)
N5 C14 C15 O2 173.4(10)
C13 C14 C15 O2 -6.1(16)
N5 C14 C15 N7 -5.2(14)
C13 C14 C15 N7 175.3(10)
N8 C16 C17 C18 1.5(18)
N7 C16 C17 C18 -179.5(10)
C16 C17 C18 C19 0.7(16)
C17 C18 C19 C20 -3.2(16)
C17 C18 C19 Br2 179.8(8)
C18 C19 C20 N8 3.8(16)
Br2 C19 C20 N8 -179.3(8)
C2 C1 N1 C4 -0.4(16)
C3 C4 N1 C1 -1.2(15)
C5 C4 N1 C1 179.8(9)
C1 C2 N2 C3 -1.8(18)
C4 C3 N2 C2 0.2(17)
O1 C5 N3 C6 -2.9(17)
C4 C5 N3 C6 175.6(9)
N4 C6 N3 C5 -177.8(10)
C7 C6 N3 C5 0.9(16)
C7 C6 N4 C10 1.7(16)
N3 C6 N4 C10 -179.6(9)
C9 C10 N4 C6 -2.4(16)
C12 C11 N5 C14 -3.1(17)
C13 C14 N5 C11 0.9(16)
C15 C14 N5 C11 -178.6(10)
C11 C12 N6 C13 0.5(17)
C14 C13 N6 C12 -2.7(17)
O2 C15 N7 C16 3.9(18)
C14 C15 N7 C16 -177.5(10)
N8 C16 N7 C15 -178.7(10)
C17 C16 N7 C15 2.2(18)
C19 C20 N8 C16 -1.6(16)
C17 C16 N8 C20 -1.1(17)
N7 C16 N8 C20 179.8(9)
